data_7246362
loop_
_publ_author_name
'Zhou, Shu-Fang'
'Zhang, Hong-Jie'
'Zhang, Chen-Xi'
'Wang, Qing-Lun'

_publ_section_title
;
 A Cr(iii) supramolecular network composite membrane with high water
 stability and proton conductivity
;
_journal_issue 13
_journal_name_full CrystEngComm
_journal_page_first 2003
_journal_page_last 2010
_journal_paper_doi 10.1039/D2CE01610A
_journal_volume 25
_journal_year 2023
_chemical_formula_sum 'C18 H14 Cr2 N8 O10'
_chemical_formula_weight 606.37
_space_group_crystal_system monoclinic
_space_group_IT_number 14
_space_group_name_Hall '-P 2ybc'
_space_group_name_H-M_alt 'P 1 21/c 1'
_atom_sites_solution_hydrogens mixed
_audit_creation_method SHELXL-2014
_audit_update_record
;
2021-05-12 deposited with the CCDC.	2023-02-28 downloaded from the CCDC.
;
_cell_angle_alpha 90
_cell_angle_beta 102.24(3)
_cell_angle_gamma 90
_cell_formula_units_Z 2
_cell_length_a 7.2581(15)
_cell_length_b 19.176(4)
_cell_length_c 7.9267(16)
_cell_measurement_reflns_used 2972
_cell_measurement_temperature 113(2)
_cell_measurement_theta_max 27.8585
_cell_measurement_theta_min 2.1241
_cell_volume 1078.2(4)
_computing_structure_refinement 'SHELXL-2014 (Sheldrick, 2014)'
_diffrn_ambient_temperature 113(2)
_diffrn_measured_fraction_theta_full 0.998
_diffrn_measured_fraction_theta_max 0.996
_diffrn_measurement_device_type 'Bruker P4'
_diffrn_measurement_method '\w scans'
_diffrn_radiation_type MoK\a
_diffrn_radiation_wavelength 0.71073
_diffrn_reflns_av_R_equivalents 0.0530
_diffrn_reflns_av_unetI/netI 0.0448
_diffrn_reflns_Laue_measured_fraction_full 0.998
_diffrn_reflns_Laue_measured_fraction_max 0.996
_diffrn_reflns_limit_h_max 9
_diffrn_reflns_limit_h_min -9
_diffrn_reflns_limit_k_max 25
_diffrn_reflns_limit_k_min -25
_diffrn_reflns_limit_l_max 10
_diffrn_reflns_limit_l_min -10
_diffrn_reflns_number 11829
_diffrn_reflns_point_group_measured_fraction_full 0.998
_diffrn_reflns_point_group_measured_fraction_max 0.996
_diffrn_reflns_theta_full 25.242
_diffrn_reflns_theta_max 27.786
_diffrn_reflns_theta_min 2.836
_exptl_absorpt_coefficient_mu 1.087
_exptl_absorpt_correction_T_max 1
_exptl_absorpt_correction_T_min 0.8742
_exptl_absorpt_correction_type multi-scan
_exptl_absorpt_process_details crystalclear
_exptl_crystal_colour green
_exptl_crystal_density_diffrn 1.868
_exptl_crystal_description block
_exptl_crystal_F_000 612
_exptl_crystal_size_max 0.20
_exptl_crystal_size_mid 0.18
_exptl_crystal_size_min 0.12
_refine_diff_density_max 0.567
_refine_diff_density_min -0.786
_refine_diff_density_rms 0.118
_refine_ls_extinction_method none
_refine_ls_goodness_of_fit_ref 1.230
_refine_ls_hydrogen_treatment mixed
_refine_ls_matrix_type full
_refine_ls_number_parameters 172
_refine_ls_number_reflns 2550
_refine_ls_number_restraints 0
_refine_ls_restrained_S_all 1.230
_refine_ls_R_factor_all 0.0910
_refine_ls_R_factor_gt 0.0847
_refine_ls_shift/su_max 0.000
_refine_ls_shift/su_mean 0.000
_refine_ls_structure_factor_coef Fsqd
_refine_ls_weighting_details 'w=1/[\s^2^(Fo^2^)+(0.0230P)^2^+6.7056P] where P=(Fo^2^+2Fc^2^)/3'
_refine_ls_weighting_scheme calc
_refine_ls_wR_factor_gt 0.1656
_refine_ls_wR_factor_ref 0.1686
_reflns_Friedel_coverage 0.000
_reflns_number_gt 2359
_reflns_number_total 2550
_reflns_threshold_expression 'I > 2\s(I)'
_cod_data_source_file d2ce01610a2.cif
_cod_data_source_block 1
_cod_depositor_comments 'Adding full bibliography for 7246362.cif.'
_cod_original_sg_symbol_H-M 'P 21/c'
_cod_database_code 7246362
_shelx_space_group_comment
;
The symmetry employed for this shelxl refinement is uniquely defined
by the following loop, which should always be used as a source of
symmetry information in preference to the above space-group names.
They are only intended as comments.
;
_shelx_estimated_absorpt_t_min 0.812
_shelx_estimated_absorpt_t_max 0.881
_shelxl_version_number 2014-3

loop_
_space_group_symop_operation_xyz
'x, y, z'
'-x, y+1/2, -z+1/2'
'-x, -y, -z'
'x, -y-1/2, z-1/2'

loop_
_atom_site_label
_atom_site_type_symbol
_atom_site_fract_x
_atom_site_fract_y
_atom_site_fract_z
_atom_site_U_iso_or_equiv
_atom_site_adp_type
_atom_site_occupancy
_atom_site_site_symmetry_order
_atom_site_calc_flag
_atom_site_refinement_flags_posn
_atom_site_refinement_flags_adp
_atom_site_refinement_flags_occupancy
_atom_site_disorder_assembly
_atom_site_disorder_group
Cr1 Cr 1.10925(12) 0.05063(4) 0.62446(10) 0.0241(2) Uani 1 1 d . . . . .
O1 O 1.4405(7) 0.2192(3) 0.6086(7) 0.0540(13) Uani 1 1 d . . . . .
O2 O 1.3373(6) 0.1089(2) 0.6306(5) 0.0321(9) Uani 1 1 d . . . . .
O3 O 0.9142(6) -0.08912(19) 0.1484(4) 0.0279(8) Uani 1 1 d . . . . .
O4 O 0.8281(6) -0.0767(2) -0.1390(5) 0.0342(9) Uani 1 1 d . . . . .
O9 O 0.8708(5) -0.00151(19) 0.5863(4) 0.0238(8) Uani 1 1 d . . . . .
H9 H 0.8389 -0.0167 0.6761 0.036 Uiso 1 1 d R U . . .
N1 N 0.9893(7) 0.1392(2) 0.5031(6) 0.0265(9) Uani 1 1 d . . . . .
N2 N 0.8180(7) 0.1657(2) 0.4292(6) 0.0303(10) Uani 1 1 d . . . . .
N3 N 0.6610(6) 0.0862(2) 0.2132(6) 0.0272(10) Uani 1 1 d . . . . .
N4 N 0.7503(6) 0.0242(2) 0.2111(5) 0.0236(9) Uani 1 1 d . . . . .
C1 C 1.3125(9) 0.1747(3) 0.5915(8) 0.0360(13) Uani 1 1 d . . . . .
C2 C 1.1120(9) 0.1933(3) 0.5152(7) 0.0319(12) Uani 1 1 d . . . . .
C3 C 1.0188(11) 0.2531(3) 0.4485(9) 0.0456(16) Uani 1 1 d . . . . .
H3 H 1.0724 0.2980 0.4426 0.055 Uiso 1 1 calc R U . . .
C4 C 0.8340(10) 0.2349(3) 0.3927(9) 0.0435(16) Uani 1 1 d . . . . .
H4 H 0.7346 0.2648 0.3385 0.052 Uiso 1 1 calc R U . . .
C5 C 0.6526(9) 0.1212(3) 0.3746(7) 0.0332(12) Uani 1 1 d . . . . .
H5A H 0.6478 0.0861 0.4650 0.040 Uiso 1 1 calc R U . . .
H5B H 0.5368 0.1499 0.3587 0.040 Uiso 1 1 calc R U . . .
C6 C 0.6065(8) 0.1123(3) 0.0519(7) 0.0312(12) Uani 1 1 d . . . . .
H6 H 0.5446 0.1556 0.0219 0.037 Uiso 1 1 calc R U . . .
C7 C 0.6563(8) 0.0651(3) -0.0609(7) 0.0329(13) Uani 1 1 d . . . . .
H7 H 0.6347 0.0684 -0.1831 0.039 Uiso 1 1 calc R U . . .
C8 C 0.7456(7) 0.0114(3) 0.0442(6) 0.0255(11) Uani 1 1 d . . . . .
C9 C 0.8338(8) -0.0557(3) 0.0096(6) 0.0269(11) Uani 1 1 d . . . . .

loop_
_atom_site_aniso_label
_atom_site_aniso_U_11
_atom_site_aniso_U_22
_atom_site_aniso_U_33
_atom_site_aniso_U_23
_atom_site_aniso_U_13
_atom_site_aniso_U_12
Cr1 0.0323(5) 0.0246(4) 0.0159(4) 0.0021(3) 0.0064(3) -0.0002(4)
O1 0.048(3) 0.044(3) 0.071(3) -0.001(2) 0.013(3) -0.015(2)
O2 0.033(2) 0.037(2) 0.0262(19) 0.0029(16) 0.0059(16) -0.0049(17)
O3 0.036(2) 0.030(2) 0.0171(17) 0.0007(14) 0.0056(15) 0.0002(16)
O4 0.050(3) 0.039(2) 0.0158(18) -0.0001(16) 0.0098(17) -0.0091(19)
O9 0.0284(19) 0.0293(19) 0.0151(16) 0.0029(14) 0.0080(14) -0.0016(15)
N1 0.032(2) 0.025(2) 0.023(2) 0.0040(17) 0.0058(18) 0.0017(18)
N2 0.035(3) 0.027(2) 0.029(2) 0.0031(18) 0.005(2) 0.0061(19)
N3 0.026(2) 0.030(2) 0.025(2) 0.0057(18) 0.0035(18) 0.0048(18)
N4 0.023(2) 0.026(2) 0.020(2) 0.0025(16) 0.0007(17) 0.0012(17)
C1 0.041(3) 0.033(3) 0.038(3) 0.001(2) 0.016(3) -0.009(3)
C2 0.041(3) 0.031(3) 0.025(3) 0.001(2) 0.010(2) 0.000(2)
C3 0.063(5) 0.024(3) 0.050(4) 0.005(3) 0.011(3) -0.002(3)
C4 0.057(4) 0.027(3) 0.044(4) 0.006(3) 0.006(3) 0.011(3)
C5 0.035(3) 0.034(3) 0.032(3) 0.004(2) 0.011(2) 0.006(2)
C6 0.027(3) 0.034(3) 0.030(3) 0.010(2) 0.000(2) -0.006(2)
C7 0.031(3) 0.043(3) 0.023(3) 0.009(2) 0.002(2) -0.006(2)
C8 0.025(3) 0.033(3) 0.019(2) 0.005(2) 0.005(2) -0.005(2)
C9 0.030(3) 0.031(3) 0.021(2) 0.005(2) 0.007(2) -0.009(2)

loop_
_atom_type_symbol
_atom_type_description
_atom_type_scat_dispersion_real
_atom_type_scat_dispersion_imag
_atom_type_scat_source
C C 0.0033 0.0016 'International Tables Vol C Tables 4.2.6.8 and 6.1.1.4'
H H 0.0000 0.0000 'International Tables Vol C Tables 4.2.6.8 and 6.1.1.4'
Cr Cr 0.3209 0.6236 'International Tables Vol C Tables 4.2.6.8 and 6.1.1.4'
N N 0.0061 0.0033 'International Tables Vol C Tables 4.2.6.8 and 6.1.1.4'
O O 0.0106 0.0060 'International Tables Vol C Tables 4.2.6.8 and 6.1.1.4'

loop_
_geom_angle_atom_site_label_1
_geom_angle_atom_site_label_2
_geom_angle_atom_site_label_3
_geom_angle
_geom_angle_site_symmetry_1
_geom_angle_site_symmetry_3
_geom_angle_publ_flag
O9 Cr1 O9 81.08(16) 3_756 . ?
O9 Cr1 O3 172.90(15) 3_756 3_756 ?
O9 Cr1 O3 94.98(15) . 3_756 ?
O9 Cr1 O2 94.59(16) 3_756 . ?
O9 Cr1 O2 172.04(15) . . ?
O3 Cr1 O2 89.99(16) 3_756 . ?
O9 Cr1 N1 95.71(16) 3_756 . ?
O9 Cr1 N1 94.40(17) . . ?
O3 Cr1 N1 90.46(17) 3_756 . ?
O2 Cr1 N1 79.31(18) . . ?
O9 Cr1 N4 95.10(16) 3_756 3_756 ?
O9 Cr1 N4 92.55(16) . 3_756 ?
O3 Cr1 N4 79.10(16) 3_756 3_756 ?
O2 Cr1 N4 94.50(17) . 3_756 ?
N1 Cr1 N4 167.93(18) . 3_756 ?
O9 Cr1 Cr1 40.74(11) 3_756 3_756 ?
O9 Cr1 Cr1 40.34(10) . 3_756 ?
O3 Cr1 Cr1 135.04(12) 3_756 3_756 ?
O2 Cr1 Cr1 134.97(12) . 3_756 ?
N1 Cr1 Cr1 96.66(14) . 3_756 ?
N4 Cr1 Cr1 95.03(13) 3_756 3_756 ?
C1 O2 Cr1 117.8(4) . . ?
C9 O3 Cr1 118.4(3) . 3_756 ?
Cr1 O9 Cr1 98.92(15) 3_756 . ?
Cr1 O9 H9 129.6 3_756 . ?
Cr1 O9 H9 115.8 . . ?
N2 N1 C2 105.8(4) . . ?
N2 N1 Cr1 140.5(4) . . ?
C2 N1 Cr1 113.1(4) . . ?
N1 N2 C4 110.1(5) . . ?
N1 N2 C5 122.0(4) . . ?
C4 N2 C5 127.2(5) . . ?
C6 N3 N4 110.9(4) . . ?
C6 N3 C5 127.0(5) . . ?
N4 N3 C5 121.6(4) . . ?
C8 N4 N3 105.1(4) . . ?
C8 N4 Cr1 113.8(3) . 3_756 ?
N3 N4 Cr1 141.0(3) . 3_756 ?
O1 C1 O2 125.1(6) . . ?
O1 C1 C2 121.3(6) . . ?
O2 C1 C2 113.6(5) . . ?
N1 C2 C3 110.4(6) . . ?
N1 C2 C1 114.4(5) . . ?
C3 C2 C1 135.2(6) . . ?
C4 C3 C2 106.3(6) . . ?
C4 C3 H3 126.9 . . ?
C2 C3 H3 126.9 . . ?
C3 C4 N2 107.5(6) . . ?
C3 C4 H4 126.3 . . ?
N2 C4 H4 126.3 . . ?
N3 C5 N2 110.1(5) . . ?
N3 C5 H5A 109.6 . . ?
N2 C5 H5A 109.6 . . ?
N3 C5 H5B 109.6 . . ?
N2 C5 H5B 109.6 . . ?
H5A C5 H5B 108.1 . . ?
N3 C6 C7 107.9(5) . . ?
N3 C6 H6 126.0 . . ?
C7 C6 H6 126.0 . . ?
C6 C7 C8 104.5(5) . . ?
C6 C7 H7 127.7 . . ?
C8 C7 H7 127.7 . . ?
N4 C8 C7 111.5(5) . . ?
N4 C8 C9 114.7(4) . . ?
C7 C8 C9 133.8(5) . . ?
O4 C9 O3 124.4(5) . . ?
O4 C9 C8 121.8(5) . . ?
O3 C9 C8 113.8(4) . . ?

loop_
_geom_bond_atom_site_label_1
_geom_bond_atom_site_label_2
_geom_bond_distance
_geom_bond_site_symmetry_2
_geom_bond_publ_flag
Cr1 O9 1.950(3) 3_756 ?
Cr1 O9 1.966(4) . ?
Cr1 O3 1.986(4) 3_756 ?
Cr1 O2 1.989(4) . ?
Cr1 N1 2.052(4) . ?
Cr1 N4 2.058(4) 3_756 ?
Cr1 Cr1 2.9754(18) 3_756 ?
O1 C1 1.247(7) . ?
O2 C1 1.302(7) . ?
O3 C9 1.299(6) . ?
O3 Cr1 1.986(4) 3_756 ?
O4 C9 1.237(6) . ?
O9 Cr1 1.950(3) 3_756 ?
O9 H9 0.8464 . ?
N1 N2 1.356(6) . ?
N1 C2 1.357(7) . ?
N2 C4 1.369(7) . ?
N2 C5 1.461(8) . ?
N3 C6 1.351(7) . ?
N3 N4 1.356(6) . ?
N3 C5 1.458(7) . ?
N4 C8 1.338(6) . ?
N4 Cr1 2.058(4) 3_756 ?
C1 C2 1.496(9) . ?
C2 C3 1.378(8) . ?
C3 C4 1.366(10) . ?
C3 H3 0.9500 . ?
C4 H4 0.9500 . ?
C5 H5A 0.9900 . ?
C5 H5B 0.9900 . ?
C6 C7 1.373(8) . ?
C6 H6 0.9500 . ?
C7 C8 1.395(7) . ?
C7 H7 0.9500 . ?
C8 C9 1.489(8) . ?

loop_
_geom_torsion_atom_site_label_1
_geom_torsion_atom_site_label_2
_geom_torsion_atom_site_label_3
_geom_torsion_atom_site_label_4
_geom_torsion
_geom_torsion_site_symmetry_1
_geom_torsion_site_symmetry_2
_geom_torsion_site_symmetry_3
_geom_torsion_site_symmetry_4
_geom_torsion_publ_flag
C2 N1 N2 C4 1.1(6) . . . . ?
Cr1 N1 N2 C4 170.9(5) . . . . ?
C2 N1 N2 C5 172.1(5) . . . . ?
Cr1 N1 N2 C5 -18.1(8) . . . . ?
C6 N3 N4 C8 -1.6(6) . . . . ?
C5 N3 N4 C8 -174.2(5) . . . . ?
C6 N3 N4 Cr1 175.8(4) . . . 3_756 ?
C5 N3 N4 Cr1 3.2(8) . . . 3_756 ?
Cr1 O2 C1 O1 171.3(5) . . . . ?
Cr1 O2 C1 C2 -11.0(6) . . . . ?
N2 N1 C2 C3 -0.3(6) . . . . ?
Cr1 N1 C2 C3 -173.3(4) . . . . ?
N2 N1 C2 C1 -178.9(5) . . . . ?
Cr1 N1 C2 C1 8.1(6) . . . . ?
O1 C1 C2 N1 179.2(6) . . . . ?
O2 C1 C2 N1 1.5(7) . . . . ?
O1 C1 C2 C3 1.1(11) . . . . ?
O2 C1 C2 C3 -176.7(7) . . . . ?
N1 C2 C3 C4 -0.5(7) . . . . ?
C1 C2 C3 C4 177.7(6) . . . . ?
C2 C3 C4 N2 1.2(7) . . . . ?
N1 N2 C4 C3 -1.4(7) . . . . ?
C5 N2 C4 C3 -171.9(5) . . . . ?
C6 N3 C5 N2 -83.4(7) . . . . ?
N4 N3 C5 N2 87.8(6) . . . . ?
N1 N2 C5 N3 -76.9(6) . . . . ?
C4 N2 C5 N3 92.5(7) . . . . ?
N4 N3 C6 C7 1.8(6) . . . . ?
C5 N3 C6 C7 173.9(5) . . . . ?
N3 C6 C7 C8 -1.2(6) . . . . ?
N3 N4 C8 C7 0.9(6) . . . . ?
Cr1 N4 C8 C7 -177.4(4) 3_756 . . . ?
N3 N4 C8 C9 -178.9(4) . . . . ?
Cr1 N4 C8 C9 2.9(6) 3_756 . . . ?
C6 C7 C8 N4 0.2(6) . . . . ?
C6 C7 C8 C9 179.9(6) . . . . ?
Cr1 O3 C9 O4 -175.2(4) 3_756 . . . ?
Cr1 O3 C9 C8 4.5(6) 3_756 . . . ?
N4 C8 C9 O4 174.9(5) . . . . ?
C7 C8 C9 O4 -4.8(9) . . . . ?
N4 C8 C9 O3 -4.8(7) . . . . ?
C7 C8 C9 O3 175.5(6) . . . . ?
